data_1503236
loop_
_publ_author_name
'Fang, Huihui'
'Wu, Xiaoyu'
'Nie, Linlin'
'Dai, Xiaoyang'
'Chen, Jie'
'Cao, Weiguo'
'Zhao, Gang'

_publ_section_title
;
 Diastereoselective syntheses of indoloquinolizidines by a
 Pictet-Spengler/lactamization cascade.
;
_journal_issue 23
_journal_name_full 'Organic letters'
_journal_page_first 5366
_journal_page_last 5369
_journal_paper_doi 10.1021/ol101922h
_journal_volume 12
_journal_year 2010
_chemical_absolute_configuration ad
_chemical_formula_sum 'C25 H23 Br N2 O3'
_chemical_formula_weight 479.36
_chemical_name_systematic
; 
 ? 
;
_space_group_IT_number 19
_symmetry_cell_setting orthorhombic
_symmetry_space_group_name_Hall 'P 2ac 2ab'
_symmetry_space_group_name_H-M 'P 21 21 21'
_atom_sites_solution_hydrogens geom
_atom_sites_solution_primary direct
_atom_sites_solution_secondary difmap
_audit_creation_method SHELXL-97
_cell_angle_alpha 90.00
_cell_angle_beta 90.00
_cell_angle_gamma 90.00
_cell_formula_units_Z 4
_cell_length_a 8.2656(11)
_cell_length_b 8.4095(11)
_cell_length_c 32.003(4)
_cell_measurement_reflns_used 2894
_cell_measurement_temperature 293(2)
_cell_measurement_theta_max 42.251
_cell_measurement_theta_min 5.090
_cell_volume 2224.5(5)
_computing_cell_refinement 'Bruker SMART'
_computing_data_collection 'Bruker SMART'
_computing_data_reduction 'Bruker SHELXTL'
_computing_molecular_graphics 'Bruker SHELXTL'
_computing_publication_material 'Bruker SHELXTL'
_computing_structure_refinement 'SHELXL-97 (Sheldrick, 1997)'
_computing_structure_solution 'SHELXS-97 (Sheldrick, 1990)'
_diffrn_ambient_temperature 293(2)
_diffrn_measured_fraction_theta_full 1.000
_diffrn_measured_fraction_theta_max 1.000
_diffrn_measurement_device_type 'CCD area detector'
_diffrn_measurement_method 'phi and omega scans'
_diffrn_radiation_monochromator graphite
_diffrn_radiation_source 'fine-focus sealed tube'
_diffrn_radiation_type MoK\a
_diffrn_radiation_wavelength 0.71073
_diffrn_reflns_av_R_equivalents 0.0709
_diffrn_reflns_av_sigmaI/netI 0.0787
_diffrn_reflns_limit_h_max 9
_diffrn_reflns_limit_h_min -10
_diffrn_reflns_limit_k_max 7
_diffrn_reflns_limit_k_min -10
_diffrn_reflns_limit_l_max 38
_diffrn_reflns_limit_l_min -31
_diffrn_reflns_number 11741
_diffrn_reflns_theta_full 25.50
_diffrn_reflns_theta_max 25.50
_diffrn_reflns_theta_min 2.50
_exptl_absorpt_coefficient_mu 1.877
_exptl_absorpt_correction_T_max 1.00000
_exptl_absorpt_correction_T_min 0.28187
_exptl_absorpt_correction_type empirical
_exptl_absorpt_process_details sadabs
_exptl_crystal_colour colorless
_exptl_crystal_density_diffrn 1.431
_exptl_crystal_density_method 'not measured'
_exptl_crystal_description prismatic
_exptl_crystal_F_000 984
_exptl_crystal_size_max 0.465
_exptl_crystal_size_mid 0.401
_exptl_crystal_size_min 0.257
_refine_diff_density_max 0.442
_refine_diff_density_min -0.400
_refine_diff_density_rms 0.065
_refine_ls_abs_structure_details 'Flack H D (1983), Acta Cryst. A39, 876-881'
_refine_ls_abs_structure_Flack 0.031(10)
_refine_ls_extinction_coef 0.0017(4)
_refine_ls_extinction_expression Fc^*^=kFc[1+0.001xFc^2^\l^3^/sin(2\q)]^-1/4^
_refine_ls_extinction_method SHELXL
_refine_ls_goodness_of_fit_ref 0.870
_refine_ls_hydrogen_treatment mixed
_refine_ls_matrix_type full
_refine_ls_number_parameters 286
_refine_ls_number_reflns 4134
_refine_ls_number_restraints 0
_refine_ls_restrained_S_all 0.870
_refine_ls_R_factor_all 0.0721
_refine_ls_R_factor_gt 0.0457
_refine_ls_shift/su_max 0.001
_refine_ls_shift/su_mean 0.000
_refine_ls_structure_factor_coef Fsqd
_refine_ls_weighting_details 'calc w=1/[\s^2^(Fo^2^)+(0.0465P)^2^+0.0000P] where P=(Fo^2^+2Fc^2^)/3'
_refine_ls_weighting_scheme calc
_refine_ls_wR_factor_gt 0.0954
_refine_ls_wR_factor_ref 0.1013
_reflns_number_gt 2595
_reflns_number_total 4134
_reflns_threshold_expression >2sigma(I)
_cod_data_source_file ol101922h_si_001.cif
_cod_data_source_block cd201401
_cod_depositor_comments
;
The following automatic conversions were performed:

'_symmetry_cell_setting' value 'Orthorhombic' changed to
'orthorhombic' according to
/home/saulius/struct/CIF-dictionaries/cif_core.dic dictionary named
'cif_core.dic' version 2.4.2 from 2011-04-26.

Automatic conversion script
Id: cif_fix_values 1715 2011-07-08 13:25:40Z adriana 
;
_cod_original_sg_symbol_H-M P2(1)2(1)2(1)
_cod_database_code 1503236

loop_
_symmetry_equiv_pos_as_xyz
'x, y, z'
'-x+1/2, -y, z+1/2'
'-x, y+1/2, -z+1/2'
'x+1/2, -y+1/2, -z'

loop_
_atom_site_label
_atom_site_type_symbol
_atom_site_fract_x
_atom_site_fract_y
_atom_site_fract_z
_atom_site_U_iso_or_equiv
_atom_site_adp_type
_atom_site_occupancy
_atom_site_symmetry_multiplicity
_atom_site_calc_flag
_atom_site_refinement_flags
Br1 Br 1.03779(7) 0.26305(7) 0.241262(15) 0.0974(3) Uani 1 1 d .
N1 N 0.9452(4) -0.0695(3) 0.01591(8) 0.0421(7) Uani 1 1 d .
N2 N 0.8862(4) 0.3539(4) -0.01386(10) 0.0430(8) Uani 1 1 d .
O1 O 0.9130(3) -0.3284(3) 0.03045(8) 0.0600(8) Uani 1 1 d .
O2 O 1.0087(4) -0.2893(4) 0.12638(10) 0.0917(11) Uani 1 1 d .
O3 O 0.7545(4) -0.3705(4) 0.12349(9) 0.0789(10) Uani 1 1 d .
C1 C 0.8994(4) -0.1897(5) 0.04075(11) 0.0423(9) Uani 1 1 d .
C2 C 0.8226(5) -0.1495(4) 0.08224(10) 0.0425(9) Uani 1 1 d .
H2 H 0.7050 -0.1574 0.0789 0.051 Uiso 1 1 calc R
C3 C 0.8611(4) 0.0174(4) 0.09820(10) 0.0426(9) Uani 1 1 d .
H3 H 0.9770 0.0219 0.1045 0.051 Uiso 1 1 calc R
C4 C 0.8277(5) 0.1318(4) 0.06284(9) 0.0429(9) Uani 1 1 d .
H4A H 0.7164 0.1199 0.0537 0.051 Uiso 1 1 calc R
H4B H 0.8419 0.2401 0.0727 0.051 Uiso 1 1 calc R
C5 C 0.9394(5) 0.1017(4) 0.02667(9) 0.0392(9) Uani 1 1 d .
H5 H 1.0485 0.1332 0.0354 0.047 Uiso 1 1 calc R
C6 C 0.9010(4) 0.1914(4) -0.01228(10) 0.0388(9) Uani 1 1 d .
C7 C 0.8822(4) 0.1296(4) -0.05078(11) 0.0419(10) Uani 1 1 d .
C8 C 0.9089(5) -0.0443(4) -0.05959(11) 0.0544(11) Uani 1 1 d .
H8A H 0.8065 -0.1006 -0.0599 0.065 Uiso 1 1 calc R
H8B H 0.9612 -0.0583 -0.0865 0.065 Uiso 1 1 calc R
C9 C 1.0149(5) -0.1060(4) -0.02515(10) 0.0507(10) Uani 1 1 d .
H9A H 1.0271 -0.2202 -0.0280 0.061 Uiso 1 1 calc R
H9B H 1.1213 -0.0582 -0.0273 0.061 Uiso 1 1 calc R
C10 C 0.8535(4) 0.2572(5) -0.07865(9) 0.0423(8) Uani 1 1 d .
C11 C 0.8570(4) 0.3963(5) -0.05477(11) 0.0410(9) Uani 1 1 d .
C12 C 0.8320(5) 0.5449(5) -0.07220(13) 0.0557(11) Uani 1 1 d .
H12 H 0.8327 0.6363 -0.0558 0.067 Uiso 1 1 calc R
C13 C 0.8063(5) 0.5525(5) -0.11419(14) 0.0615(12) Uani 1 1 d .
H13 H 0.7910 0.6510 -0.1268 0.074 Uiso 1 1 calc R
C14 C 0.8024(5) 0.4159(6) -0.13850(13) 0.0600(12) Uani 1 1 d .
H14 H 0.7843 0.4249 -0.1671 0.072 Uiso 1 1 calc R
C15 C 0.8245(4) 0.2693(6) -0.12158(10) 0.0547(10) Uani 1 1 d .
H15 H 0.8204 0.1788 -0.1382 0.066 Uiso 1 1 calc R
C16 C 0.7703(5) 0.0524(5) 0.13761(10) 0.0468(10) Uani 1 1 d .
H16 H 0.6584 0.0619 0.1361 0.056 Uiso 1 1 calc R
C17 C 0.8399(5) 0.0705(4) 0.17407(10) 0.0472(9) Uani 1 1 d .
H17 H 0.9523 0.0679 0.1746 0.057 Uiso 1 1 calc R
C18 C 0.7577(5) 0.0944(5) 0.21417(11) 0.0508(11) Uani 1 1 d .
C19 C 0.6064(6) 0.0328(7) 0.22118(13) 0.0785(16) Uani 1 1 d .
H19 H 0.5546 -0.0208 0.1996 0.094 Uiso 1 1 calc R
C20 C 0.5278(6) 0.0476(7) 0.25921(15) 0.1035(19) Uani 1 1 d .
H20 H 0.4256 0.0041 0.2632 0.124 Uiso 1 1 calc R
C21 C 0.6060(8) 0.1296(8) 0.29154(15) 0.103(2) Uani 1 1 d .
H21 H 0.5552 0.1430 0.3172 0.123 Uiso 1 1 calc R
C22 C 0.7555(7) 0.1890(6) 0.28516(13) 0.0824(16) Uani 1 1 d .
H22 H 0.8082 0.2417 0.3068 0.099 Uiso 1 1 calc R
C23 C 0.8314(5) 0.1727(5) 0.24704(10) 0.0574(11) Uani 1 1 d .
C24 C 0.8750(7) -0.2771(5) 0.11302(11) 0.0610(11) Uani 1 1 d .
C25 C 0.8022(9) -0.4973(7) 0.15219(17) 0.124(2) Uani 1 1 d .
H25A H 0.9104 -0.5311 0.1458 0.185 Uiso 1 1 calc R
H25B H 0.7295 -0.5856 0.1492 0.185 Uiso 1 1 calc R
H25C H 0.7981 -0.4586 0.1804 0.185 Uiso 1 1 calc R
H2A H 0.893(4) 0.419(5) 0.0072(11) 0.053(12) Uiso 1 1 d .

loop_
_atom_site_aniso_label
_atom_site_aniso_U_11
_atom_site_aniso_U_22
_atom_site_aniso_U_33
_atom_site_aniso_U_23
_atom_site_aniso_U_13
_atom_site_aniso_U_12
Br1 0.1193(5) 0.1065(5) 0.0665(3) -0.0200(3) -0.0122(3) -0.0461(4)
N1 0.0525(19) 0.0366(17) 0.0372(16) -0.0032(14) 0.0038(15) 0.0083(16)
N2 0.052(2) 0.036(2) 0.0410(19) -0.0047(16) 0.0023(16) 0.0018(16)
O1 0.087(2) 0.0378(17) 0.0551(17) -0.0071(13) 0.0018(15) 0.0012(15)
O2 0.095(3) 0.091(3) 0.089(2) 0.0373(19) -0.033(2) -0.009(2)
O3 0.102(3) 0.064(2) 0.070(2) 0.0162(17) 0.0006(18) -0.024(2)
C1 0.051(2) 0.041(3) 0.035(2) -0.0059(18) -0.0108(17) 0.0042(19)
C2 0.046(2) 0.044(2) 0.038(2) -0.0025(17) -0.0047(17) -0.0047(19)
C3 0.041(2) 0.051(2) 0.0358(19) 0.0001(18) -0.0060(16) -0.0010(19)
C4 0.054(2) 0.042(2) 0.0332(19) -0.0087(17) -0.0051(18) 0.002(2)
C5 0.046(2) 0.036(2) 0.0365(19) -0.0058(15) -0.0029(17) 0.0057(18)
C6 0.049(2) 0.031(2) 0.036(2) -0.0019(16) 0.0027(16) 0.0011(17)
C7 0.053(3) 0.034(2) 0.039(2) -0.0040(17) 0.0042(17) 0.0008(19)
C8 0.084(3) 0.041(2) 0.038(2) -0.0065(18) 0.002(2) 0.007(2)
C9 0.059(3) 0.044(2) 0.049(2) -0.0094(18) 0.008(2) 0.009(2)
C10 0.042(2) 0.046(2) 0.0387(19) 0.000(2) 0.0034(15) 0.000(2)
C11 0.035(2) 0.042(2) 0.045(2) 0.006(2) 0.0019(17) -0.0021(19)
C12 0.055(3) 0.050(3) 0.062(3) 0.004(2) -0.001(2) -0.005(2)
C13 0.060(3) 0.052(3) 0.072(3) 0.023(2) 0.004(2) 0.000(2)
C14 0.055(3) 0.078(4) 0.047(2) 0.023(3) 0.005(2) 0.005(3)
C15 0.059(2) 0.066(3) 0.039(2) 0.001(2) 0.0011(17) 0.002(3)
C16 0.046(2) 0.054(3) 0.040(2) 0.0008(19) -0.0032(19) 0.006(2)
C17 0.051(2) 0.054(2) 0.037(2) -0.0015(18) -0.0043(19) -0.002(2)
C18 0.065(3) 0.055(3) 0.032(2) -0.0007(19) -0.0023(19) 0.007(2)
C19 0.067(3) 0.128(5) 0.040(3) -0.013(3) -0.006(2) -0.007(3)
C20 0.071(3) 0.180(6) 0.060(3) -0.010(4) 0.009(3) -0.021(4)
C21 0.109(5) 0.155(6) 0.044(3) -0.019(3) 0.015(3) 0.027(4)
C22 0.109(4) 0.100(4) 0.038(3) -0.018(2) -0.003(3) 0.016(4)
C23 0.092(3) 0.050(2) 0.030(2) -0.0058(18) -0.014(2) 0.009(2)
C24 0.095(4) 0.048(3) 0.040(2) -0.006(2) 0.000(2) -0.013(3)
C25 0.178(7) 0.089(4) 0.104(4) 0.051(4) 0.015(4) -0.015(5)

loop_
_atom_type_symbol
_atom_type_description
_atom_type_scat_dispersion_real
_atom_type_scat_dispersion_imag
_atom_type_scat_source
C C 0.0033 0.0016 'International Tables Vol C Tables 4.2.6.8 and 6.1.1.4'
H H 0.0000 0.0000 'International Tables Vol C Tables 4.2.6.8 and 6.1.1.4'
N N 0.0061 0.0033 'International Tables Vol C Tables 4.2.6.8 and 6.1.1.4'
O O 0.0106 0.0060 'International Tables Vol C Tables 4.2.6.8 and 6.1.1.4'
Br Br -0.2901 2.4595 'International Tables Vol C Tables 4.2.6.8 and 6.1.1.4'

loop_
_geom_angle_atom_site_label_1
_geom_angle_atom_site_label_2
_geom_angle_atom_site_label_3
_geom_angle
C1 N1 C9 118.9(3)
C1 N1 C5 125.9(3)
C9 N1 C5 115.1(3)
C6 N2 C11 108.0(3)
C6 N2 H2A 126(3)
C11 N2 H2A 126(3)
C24 O3 C25 113.1(4)
O1 C1 N1 122.4(3)
O1 C1 C2 119.5(3)
N1 C1 C2 118.1(3)
C1 C2 C24 107.0(3)
C1 C2 C3 114.4(3)
C24 C2 C3 111.9(3)
C1 C2 H2 107.8
C24 C2 H2 107.8
C3 C2 H2 107.8
C16 C3 C4 114.5(3)
C16 C3 C2 111.0(3)
C4 C3 C2 107.3(3)
C16 C3 H3 108.0
C4 C3 H3 108.0
C2 C3 H3 108.0
C5 C4 C3 110.9(3)
C5 C4 H4A 109.5
C3 C4 H4A 109.5
C5 C4 H4B 109.5
C3 C4 H4B 109.5
H4A C4 H4B 108.0
N1 C5 C6 107.7(3)
N1 C5 C4 111.3(3)
C6 C5 C4 115.3(3)
N1 C5 H5 107.4
C6 C5 H5 107.4
C4 C5 H5 107.4
C7 C6 N2 109.9(3)
C7 C6 C5 126.5(3)
N2 C6 C5 123.6(3)
C6 C7 C10 107.7(3)
C6 C7 C8 122.0(3)
C10 C7 C8 130.0(3)
C9 C8 C7 106.5(3)
C9 C8 H8A 110.4
C7 C8 H8A 110.4
C9 C8 H8B 110.4
C7 C8 H8B 110.4
H8A C8 H8B 108.6
N1 C9 C8 110.8(3)
N1 C9 H9A 109.5
C8 C9 H9A 109.5
N1 C9 H9B 109.5
C8 C9 H9B 109.5
H9A C9 H9B 108.1
C11 C10 C15 118.7(4)
C11 C10 C7 106.6(3)
C15 C10 C7 134.7(4)
N2 C11 C12 130.0(4)
N2 C11 C10 107.8(3)
C12 C11 C10 122.2(3)
C13 C12 C11 117.6(4)
C13 C12 H12 121.2
C11 C12 H12 121.2
C12 C13 C14 121.2(4)
C12 C13 H13 119.4
C14 C13 H13 119.4
C15 C14 C13 121.6(4)
C15 C14 H14 119.2
C13 C14 H14 119.2
C14 C15 C10 118.7(4)
C14 C15 H15 120.6
C10 C15 H15 120.6
C17 C16 C3 123.6(4)
C17 C16 H16 118.2
C3 C16 H16 118.2
C16 C17 C18 126.4(4)
C16 C17 H17 116.8
C18 C17 H17 116.8
C19 C18 C23 117.2(4)
C19 C18 C17 120.9(4)
C23 C18 C17 121.8(4)
C18 C19 C20 122.5(4)
C18 C19 H19 118.8
C20 C19 H19 118.8
C19 C20 C21 118.5(5)
C19 C20 H20 120.8
C21 C20 H20 120.8
C22 C21 C20 119.5(5)
C22 C21 H21 120.2
C20 C21 H21 120.2
C21 C22 C23 120.9(5)
C21 C22 H22 119.5
C23 C22 H22 119.5
C22 C23 C18 121.4(5)
C22 C23 Br1 117.4(3)
C18 C23 Br1 121.2(3)
O2 C24 O3 124.2(4)
O2 C24 C2 124.0(4)
O3 C24 C2 111.8(4)
O3 C25 H25A 109.5
O3 C25 H25B 109.5
H25A C25 H25B 109.5
O3 C25 H25C 109.5
H25A C25 H25C 109.5
H25B C25 H25C 109.5

loop_
_geom_bond_atom_site_label_1
_geom_bond_atom_site_label_2
_geom_bond_distance
Br1 C23 1.877(5)
N1 C1 1.341(5)
N1 C9 1.467(4)
N1 C5 1.481(4)
N2 C6 1.373(5)
N2 C11 1.378(4)
N2 H2A 0.87(4)
O1 C1 1.217(4)
O2 C24 1.190(5)
O3 C24 1.311(5)
O3 C25 1.462(6)
C1 C2 1.510(5)
C2 C24 1.520(5)
C2 C3 1.527(5)
C2 H2 0.9800
C3 C16 1.497(5)
C3 C4 1.511(5)
C3 H3 0.9800
C4 C5 1.502(5)
C4 H4A 0.9700
C4 H4B 0.9700
C5 C6 1.491(5)
C5 H5 0.9800
C6 C7 1.346(5)
C7 C10 1.415(5)
C7 C8 1.506(5)
C8 C9 1.501(5)
C8 H8A 0.9700
C8 H8B 0.9700
C9 H9A 0.9700
C9 H9B 0.9700
C10 C11 1.398(5)
C10 C15 1.398(4)
C11 C12 1.384(5)
C12 C13 1.362(5)
C12 H12 0.9300
C13 C14 1.388(6)
C13 H13 0.9300
C14 C15 1.359(6)
C14 H14 0.9300
C15 H15 0.9300
C16 C17 1.309(4)
C16 H16 0.9300
C17 C18 1.466(5)
C17 H17 0.9300
C18 C19 1.372(6)
C18 C23 1.382(5)
C19 C20 1.385(6)
C19 H19 0.9300
C20 C21 1.402(7)
C20 H20 0.9300
C21 C22 1.348(7)
C21 H21 0.9300
C22 C23 1.378(6)
C22 H22 0.9300
C25 H25A 0.9600
C25 H25B 0.9600
C25 H25C 0.9600

loop_
_geom_hbond_atom_site_label_D
_geom_hbond_atom_site_label_H
_geom_hbond_atom_site_label_A
_geom_hbond_distance_DH
_geom_hbond_distance_HA
_geom_hbond_distance_DA
_geom_hbond_angle_DHA
_geom_hbond_site_symmetry_A
N2 H2A O1 0.87(4) 2.26(4) 3.033(4) 148(3) 1_565

loop_
_geom_torsion_atom_site_label_1
_geom_torsion_atom_site_label_2
_geom_torsion_atom_site_label_3
_geom_torsion_atom_site_label_4
_geom_torsion
C9 N1 C1 O1 -0.2(6)
C5 N1 C1 O1 -177.2(3)
C9 N1 C1 C2 -177.9(3)
C5 N1 C1 C2 5.1(5)
O1 C1 C2 C24 36.3(5)
N1 C1 C2 C24 -145.9(4)
O1 C1 C2 C3 160.8(3)
N1 C1 C2 C3 -21.5(5)
C1 C2 C3 C16 175.5(3)
C24 C2 C3 C16 -62.7(4)
C1 C2 C3 C4 49.8(4)
C24 C2 C3 C4 171.6(3)
C16 C3 C4 C5 172.3(3)
C2 C3 C4 C5 -64.1(4)
C1 N1 C5 C6 -145.8(3)
C9 N1 C5 C6 37.1(4)
C1 N1 C5 C4 -18.6(5)
C9 N1 C5 C4 164.4(3)
C3 C4 C5 N1 48.2(4)
C3 C4 C5 C6 171.2(3)
C11 N2 C6 C7 0.1(5)
C11 N2 C6 C5 177.6(3)
N1 C5 C6 C7 -2.9(5)
C4 C5 C6 C7 -127.8(4)
N1 C5 C6 N2 -180.0(3)
C4 C5 C6 N2 55.1(5)
N2 C6 C7 C10 -0.2(4)
C5 C6 C7 C10 -177.6(3)
N2 C6 C7 C8 173.7(3)
C5 C6 C7 C8 -3.8(6)
C6 C7 C8 C9 -21.6(5)
C10 C7 C8 C9 150.7(4)
C1 N1 C9 C8 116.1(4)
C5 N1 C9 C8 -66.7(4)
C7 C8 C9 N1 53.8(4)
C6 C7 C10 C11 0.3(4)
C8 C7 C10 C11 -172.9(4)
C6 C7 C10 C15 -179.5(4)
C8 C7 C10 C15 7.3(7)
C6 N2 C11 C12 179.4(4)
C6 N2 C11 C10 0.1(4)
C15 C10 C11 N2 179.6(3)
C7 C10 C11 N2 -0.2(4)
C15 C10 C11 C12 0.3(5)
C7 C10 C11 C12 -179.5(4)
N2 C11 C12 C13 179.7(4)
C10 C11 C12 C13 -1.2(6)
C11 C12 C13 C14 1.1(6)
C12 C13 C14 C15 -0.2(7)
C13 C14 C15 C10 -0.7(6)
C11 C10 C15 C14 0.7(5)
C7 C10 C15 C14 -179.6(4)
C4 C3 C16 C17 -125.9(4)
C2 C3 C16 C17 112.5(4)
C3 C16 C17 C18 -175.7(4)
C16 C17 C18 C19 29.3(7)
C16 C17 C18 C23 -153.8(4)
C23 C18 C19 C20 0.3(7)
C17 C18 C19 C20 177.4(5)
C18 C19 C20 C21 0.5(9)
C19 C20 C21 C22 -1.2(9)
C20 C21 C22 C23 1.2(9)
C21 C22 C23 C18 -0.4(7)
C21 C22 C23 Br1 178.9(4)
C19 C18 C23 C22 -0.4(6)
C17 C18 C23 C22 -177.4(4)
C19 C18 C23 Br1 -179.6(4)
C17 C18 C23 Br1 3.3(5)
C25 O3 C24 O2 -2.5(6)
C25 O3 C24 C2 178.4(4)
C1 C2 C24 O2 71.1(5)
C3 C2 C24 O2 -54.9(5)
C1 C2 C24 O3 -109.8(4)
C3 C2 C24 O3 124.2(4)
